data_2021818
loop_
_publ_author_name
'Yang, Dong-Dong'
'Lu, Li-Ping'
'Zhu, Miao-Li'

_publ_section_title
;
 Structural diversity, magnetic properties and luminescence of Ni^II^,
 Co^II^ and Zn^II^ coordination polymers derived from
 3,3'-[(5-carboxy-1,3-phenylene)bis(oxy)]dibenzoic acid and
 1,10-phenanthroline
;
_journal_coeditor_code KY3186
_journal_issue 12
_journal_name_full 'Acta Crystallographica Section C'
_journal_page_first
;
;
_journal_paper_doi 10.1107/S2053229619014451
_journal_volume 75
_journal_year 2019
_chemical_formula_iupac '[Ni3 (C21 H11 O8)2 (C12 H8 N2)2 (H2 O1)2], 1.5C3 H7 N O, 3H2 O'
_chemical_formula_moiety 'C66 H42 N4 Ni3 O18 [+ solvent = 1.5(C3 H7 N O), H2 O]'
_chemical_formula_sum 'C70.5 H58.5 N5.5 Ni3 O22.5'
_chemical_formula_weight 1518.85
_chemical_name_systematic
;Poly[[di-\m-aqua-bis{\m~4~-3,3'-[(5-carboxylato-1,3-phenylene)bis(oxy)]dibenzoato-\k^5^<i>O</i>^1^:<i>O</i>^2^:<i>O</i>^3^:<i>O</i>^4^:<i>O</i>^5^}bis(1,10-phenanthroline)trinickel(II)] dimethylformamide 1.5-solvate
trihydrate]
;
_space_group_crystal_system monoclinic
_space_group_IT_number 15
_space_group_name_Hall '-C 2yc'
_space_group_name_H-M_alt 'C 1 2/c 1'
_atom_sites_solution_hydrogens mixed
_audit_creation_method SHELXL-2016/6
_cell_angle_alpha 90
_cell_angle_beta 132.5245(15)
_cell_angle_gamma 90
_cell_formula_units_Z 4
_cell_length_a 27.7272(15)
_cell_length_b 15.8769(9)
_cell_length_c 19.7083(19)
_cell_measurement_reflns_used 7895
_cell_measurement_temperature 297(2)
_cell_measurement_theta_max 27.97
_cell_measurement_theta_min 3.25
_cell_volume 6394.1(8)
_computing_cell_refinement
;
SHELXTL (Sheldrick, 2015a)
;
_computing_data_collection
;
APEX2 (Bruker, 2010)
;
_computing_data_reduction
;
SAINT (Bruker, 2010)
;
_computing_molecular_graphics
;
SHELXTL (Sheldrick, 2008) and DIAMOND (Brandenburg & Putz, 2005)
;
_computing_publication_material
;
SHELXTL (Sheldrick, 2008)
;
_computing_structure_refinement
;
SHELXL2014 (Sheldrick, 2015)
;
_computing_structure_solution
;
SHELXS97 (Sheldrick, 2008)
;
_diffrn_ambient_temperature 297(2)
_diffrn_measured_fraction_theta_full 0.995
_diffrn_measured_fraction_theta_max 0.995
_diffrn_measurement_device_type 'Bruker APEXII CCD'
_diffrn_measurement_method '\f and \w scans'
_diffrn_radiation_type MoK\a
_diffrn_radiation_wavelength 0.71073
_diffrn_reflns_av_R_equivalents 0.0603
_diffrn_reflns_av_unetI/netI 0.0586
_diffrn_reflns_limit_h_max 27
_diffrn_reflns_limit_h_min -32
_diffrn_reflns_limit_k_max 18
_diffrn_reflns_limit_k_min -18
_diffrn_reflns_limit_l_max 23
_diffrn_reflns_limit_l_min -23
_diffrn_reflns_number 24162
_diffrn_reflns_theta_full 25.032
_diffrn_reflns_theta_max 25.032
_diffrn_reflns_theta_min 2.805
_exptl_absorpt_coefficient_mu 0.963
_exptl_absorpt_correction_type multi-scan
_exptl_absorpt_process_details
;
(SADABS; Bruker, 2010)
;
_exptl_crystal_colour green
_exptl_crystal_density_diffrn 1.578
_exptl_crystal_description block
_exptl_crystal_F_000 3136
_exptl_crystal_size_max 0.220
_exptl_crystal_size_mid 0.150
_exptl_crystal_size_min 0.100
_refine_diff_density_max 0.464
_refine_diff_density_min -0.459
_refine_ls_extinction_method none
_refine_ls_goodness_of_fit_ref 1.014
_refine_ls_hydrogen_treatment constr
_refine_ls_matrix_type full
_refine_ls_number_parameters 412
_refine_ls_number_reflns 5617
_refine_ls_number_restraints 0
_refine_ls_restrained_S_all 1.014
_refine_ls_R_factor_all 0.0808
_refine_ls_R_factor_gt 0.0513
_refine_ls_shift/su_max 0.001
_refine_ls_shift/su_mean 0.000
_refine_ls_structure_factor_coef Fsqd
_refine_ls_weighting_details 'w=1/[\s^2^(Fo^2^)+(0.0461P)^2^+14.4900P] where P=(Fo^2^+2Fc^2^)/3'
_refine_ls_weighting_scheme calc
_refine_ls_wR_factor_gt 0.1048
_refine_ls_wR_factor_ref 0.1151
_reflns_number_gt 3982
_reflns_number_total 5617
_reflns_threshold_expression 'I > 2\s(I)'
_cod_data_source_file ky3186sup1.cif
_cod_data_source_block I
_cod_original_sg_symbol_H-M 'C 2/c'
_cod_original_formula_sum 'C70.50 H58.50 N5.50 Ni3 O22.50'
_cod_database_code 2021818
_shelx_space_group_comment
;
The symmetry employed for this shelxl refinement is uniquely defined
by the following loop, which should always be used as a source of
symmetry information in preference to the above space-group names.
They are only intended as comments.
;
_shelx_estimated_absorpt_t_min 0.816
_shelx_estimated_absorpt_t_max 0.910

loop_
_space_group_symop_operation_xyz
'x, y, z'
'-x, y, -z+1/2'
'x+1/2, y+1/2, z'
'-x+1/2, y+1/2, -z+1/2'
'-x, -y, -z'
'x, -y, z-1/2'
'-x+1/2, -y+1/2, -z'
'x+1/2, -y+1/2, z-1/2'

loop_
_atom_site_type_symbol
_atom_site_label
_atom_site_fract_x
_atom_site_fract_y
_atom_site_fract_z
_atom_site_U_iso_or_equiv
_atom_site_adp_type
_atom_site_calc_flag
_atom_site_occupancy
Ni Ni1 0.750000 0.250000 1.000000 0.0386(2) Uani d 1
Ni Ni2 0.84609(2) 0.37315(3) 0.97995(3) 0.03071(15) Uani d 1
O O1 0.75061(13) 0.36559(19) 0.86191(18) 0.0496(8) Uani d 1
O O2 0.68986(14) 0.27350(18) 0.86185(19) 0.0461(7) Uani d 1
O O3 0.61849(14) 0.4128(2) 0.5211(2) 0.0567(9) Uani d 1
O O4 0.80345(15) 0.26108(16) 0.60563(19) 0.0479(8) Uani d 1
O O5 0.82738(13) 0.44312(16) 1.04660(18) 0.0398(7) Uani d 1
O O6 0.74694(15) 0.37317(16) 1.0229(2) 0.0486(8) Uani d 1
O O7 0.86387(14) 0.30223(16) 0.91063(18) 0.0406(7) Uani d 1
O O8 0.85751(15) 0.17226(17) 0.9461(2) 0.0474(8) Uani d 1
O O9 0.83964(13) 0.26224(15) 1.03127(17) 0.0370(6) Uani d 1
H H9A 0.847371 0.222770 1.012696 0.055 Uiso d 1
H H9B 0.865681 0.259053 1.086742 0.055 Uiso d 1
C C1 0.64487(18) 0.3401(2) 0.7219(3) 0.0333(9) Uani d 1
C C2 0.65954(19) 0.3675(2) 0.6706(3) 0.0364(9) Uani d 1
H H2 0.702869 0.375392 0.698858 0.044 Uiso calc 1
C C3 0.60945(19) 0.3830(3) 0.5775(3) 0.0400(10) Uani d 1
C C4 0.5448(2) 0.3730(3) 0.5351(3) 0.0540(12) Uani d 1
H H4 0.511192 0.383823 0.472533 0.065 Uiso calc 1
C C5 0.5311(2) 0.3468(3) 0.5870(3) 0.0608(14) Uani d 1
H H5 0.487730 0.340632 0.559206 0.073 Uiso calc 1
C C6 0.5803(2) 0.3297(3) 0.6791(3) 0.0475(11) Uani d 1
H H6 0.570035 0.311103 0.712841 0.057 Uiso calc 1
C C7 0.69950(19) 0.3251(2) 0.8236(3) 0.0338(9) Uani d 1
C C8 0.67969(19) 0.4094(3) 0.5482(3) 0.0384(10) Uani d 1
C C9 0.7123(2) 0.3342(3) 0.5693(3) 0.0423(10) Uani d 1
H H9 0.696030 0.284191 0.571797 0.051 Uiso calc 1
C C10 0.7696(2) 0.3351(2) 0.5867(3) 0.0365(10) Uani d 1
C C11 0.7922(2) 0.4077(2) 0.5782(2) 0.0345(9) Uani d 1
H H11 0.829806 0.406631 0.587503 0.041 Uiso calc 1
C C12 0.75817(18) 0.4830(2) 0.5556(2) 0.0286(8) Uani d 1
C C13 0.70260(18) 0.4839(2) 0.5429(2) 0.0346(9) Uani d 1
H H13 0.680896 0.534216 0.530805 0.042 Uiso calc 1
C C14 0.77987(19) 0.4372(2) 1.0409(2) 0.0331(9) Uani d 1
C C15 0.82332(19) 0.2119(2) 0.6783(3) 0.0336(9) Uani d 1
C C16 0.83233(18) 0.2427(2) 0.7515(2) 0.0316(9) Uani d 1
H H16 0.824448 0.299303 0.753021 0.038 Uiso calc 1
C C17 0.85304(17) 0.1900(2) 0.8229(2) 0.0274(8) Uani d 1
C C18 0.8660(2) 0.1058(2) 0.8212(3) 0.0398(10) Uani d 1
H H18 0.879637 0.069777 0.868599 0.048 Uiso calc 1
C C19 0.8586(2) 0.0762(2) 0.7487(3) 0.0464(11) Uani d 1
H H19 0.868189 0.020181 0.748294 0.056 Uiso calc 1
C C20 0.8370(2) 0.1284(2) 0.6770(3) 0.0420(10) Uani d 1
H H20 0.831742 0.107679 0.628148 0.050 Uiso calc 1
C C21 0.85879(17) 0.2246(2) 0.8994(2) 0.0299(9) Uani d 1
N N1 0.85266(15) 0.4851(2) 0.9317(2) 0.0370(8) Uani d 1
N N2 0.94618(15) 0.3990(2) 1.0844(2) 0.0372(8) Uani d 1
C C22 0.8062(2) 0.5255(3) 0.8550(4) 0.0619(14) Uani d 1
H H22 0.764666 0.501708 0.813930 0.074 Uiso calc 1
C C23 0.8164(3) 0.6031(4) 0.8323(4) 0.0818(18) Uani d 1
H H23 0.782301 0.629563 0.777054 0.098 Uiso calc 1
C C24 0.8764(3) 0.6388(3) 0.8916(5) 0.0781(18) Uani d 1
H H24 0.883514 0.690946 0.878150 0.094 Uiso calc 1
C C25 0.9268(3) 0.5979(3) 0.9718(4) 0.0596(13) Uani d 1
C C26 0.9121(2) 0.5208(2) 0.9893(3) 0.0426(10) Uani d 1
C C27 0.9628(2) 0.4747(3) 1.0710(3) 0.0435(11) Uani d 1
C C28 0.9932(3) 0.6276(3) 1.0363(5) 0.0841(19) Uani d 1
H H28 1.003347 0.678610 1.025238 0.101 Uiso calc 1
C C29 1.0406(3) 0.5838(4) 1.1117(5) 0.0872(19) Uani d 1
H H29 1.083211 0.604281 1.151429 0.105 Uiso calc 1
C C30 1.0272(2) 0.5056(3) 1.1328(3) 0.0601(13) Uani d 1
C C31 1.0743(3) 0.4565(4) 1.2095(4) 0.0804(18) Uani d 1
H H31 1.117208 0.475669 1.252468 0.096 Uiso calc 1
C C32 1.0588(3) 0.3810(4) 1.2231(3) 0.0724(16) Uani d 1
H H32 1.090306 0.347492 1.273809 0.087 Uiso calc 1
C C33 0.9926(2) 0.3557(3) 1.1566(3) 0.0542(12) Uani d 1
H H33 0.981592 0.304062 1.165251 0.065 Uiso calc 1

loop_
_atom_site_aniso_label
_atom_site_aniso_U_11
_atom_site_aniso_U_22
_atom_site_aniso_U_33
_atom_site_aniso_U_12
_atom_site_aniso_U_13
_atom_site_aniso_U_23
Ni1 0.0622(5) 0.0266(4) 0.0529(5) -0.0133(4) 0.0493(5) -0.0094(4)
Ni2 0.0326(3) 0.0305(3) 0.0287(3) -0.0095(2) 0.0206(2) -0.0041(2)
O1 0.0319(16) 0.067(2) 0.0310(15) -0.0229(15) 0.0137(14) -0.0003(15)
O2 0.0495(18) 0.0526(18) 0.0430(17) -0.0190(14) 0.0340(16) -0.0055(15)
O3 0.0366(17) 0.081(2) 0.0419(17) 0.0089(16) 0.0222(15) 0.0297(17)
O4 0.088(2) 0.0306(15) 0.0464(17) 0.0174(15) 0.0537(18) 0.0120(14)
O5 0.0388(16) 0.0359(15) 0.0491(17) -0.0088(13) 0.0315(15) -0.0128(14)
O6 0.078(2) 0.0246(14) 0.077(2) -0.0164(15) 0.066(2) -0.0144(15)
O7 0.0633(19) 0.0338(16) 0.0414(16) -0.0154(14) 0.0421(16) -0.0102(13)
O8 0.072(2) 0.0398(16) 0.0573(19) 0.0048(15) 0.0547(19) 0.0091(15)
O9 0.0528(17) 0.0347(15) 0.0395(15) -0.0050(13) 0.0377(15) -0.0025(13)
C1 0.031(2) 0.029(2) 0.039(2) -0.0067(17) 0.023(2) -0.0077(18)
C2 0.029(2) 0.036(2) 0.042(2) -0.0046(18) 0.023(2) -0.003(2)
C3 0.035(2) 0.037(2) 0.038(2) 0.0002(19) 0.021(2) 0.004(2)
C4 0.027(2) 0.069(3) 0.041(2) -0.004(2) 0.013(2) 0.000(3)
C5 0.027(2) 0.082(4) 0.063(3) -0.009(2) 0.026(3) -0.009(3)
C6 0.033(2) 0.062(3) 0.048(3) -0.016(2) 0.028(2) -0.011(2)
C7 0.038(2) 0.033(2) 0.036(2) -0.0070(19) 0.027(2) -0.0086(19)
C8 0.033(2) 0.051(3) 0.023(2) 0.002(2) 0.0155(19) 0.010(2)
C9 0.054(3) 0.035(2) 0.035(2) -0.005(2) 0.029(2) 0.006(2)
C10 0.059(3) 0.029(2) 0.025(2) 0.006(2) 0.030(2) 0.0036(18)
C11 0.047(2) 0.033(2) 0.029(2) 0.0089(19) 0.027(2) 0.0045(18)
C12 0.040(2) 0.0268(19) 0.0199(18) 0.0044(17) 0.0203(18) 0.0041(16)
C13 0.038(2) 0.034(2) 0.0249(19) 0.0076(18) 0.0188(19) 0.0080(18)
C14 0.041(2) 0.030(2) 0.0224(19) -0.0058(18) 0.0193(19) -0.0050(17)
C15 0.045(2) 0.026(2) 0.033(2) 0.0023(18) 0.028(2) 0.0037(18)
C16 0.042(2) 0.0210(18) 0.038(2) 0.0004(17) 0.030(2) -0.0006(18)
C17 0.0240(19) 0.0289(19) 0.0254(19) -0.0003(16) 0.0152(17) 0.0040(17)
C18 0.046(2) 0.033(2) 0.041(2) 0.0098(19) 0.030(2) 0.013(2)
C19 0.066(3) 0.023(2) 0.056(3) 0.015(2) 0.044(3) 0.009(2)
C20 0.061(3) 0.030(2) 0.043(2) 0.005(2) 0.038(2) -0.001(2)
C21 0.0225(19) 0.037(2) 0.028(2) -0.0049(17) 0.0165(18) -0.0027(18)
N1 0.0314(18) 0.0333(18) 0.043(2) -0.0036(16) 0.0242(17) 0.0050(17)
N2 0.0309(18) 0.047(2) 0.0276(18) -0.0005(16) 0.0172(16) -0.0057(17)
C22 0.049(3) 0.059(3) 0.068(3) -0.002(3) 0.035(3) 0.019(3)
C23 0.064(4) 0.074(4) 0.100(5) 0.016(3) 0.053(4) 0.044(4)
C24 0.080(4) 0.048(3) 0.121(5) 0.007(3) 0.074(4) 0.032(3)
C25 0.062(3) 0.040(2) 0.087(4) -0.007(2) 0.055(3) 0.000(3)
C26 0.043(3) 0.033(2) 0.057(3) -0.007(2) 0.035(2) -0.004(2)
C27 0.044(3) 0.040(2) 0.045(3) -0.008(2) 0.030(2) -0.011(2)
C28 0.085(4) 0.051(3) 0.118(5) -0.028(3) 0.070(4) -0.004(4)
C29 0.057(4) 0.079(4) 0.097(5) -0.035(3) 0.040(4) -0.020(4)
C30 0.043(3) 0.068(3) 0.056(3) -0.016(3) 0.028(3) -0.013(3)
C31 0.045(3) 0.115(5) 0.046(3) -0.018(3) 0.017(3) -0.017(4)
C32 0.053(3) 0.101(5) 0.043(3) 0.003(3) 0.025(3) 0.003(3)
C33 0.056(3) 0.063(3) 0.042(3) 0.000(3) 0.032(3) 0.001(2)

loop_
_atom_type_symbol
_atom_type_description
_atom_type_scat_dispersion_real
_atom_type_scat_dispersion_imag
_atom_type_scat_source
C C 0.0033 0.0016 'International Tables Vol C Tables 4.2.6.8 and 6.1.1.4'
H H 0.0000 0.0000 'International Tables Vol C Tables 4.2.6.8 and 6.1.1.4'
N N 0.0061 0.0033 'International Tables Vol C Tables 4.2.6.8 and 6.1.1.4'
O O 0.0106 0.0060 'International Tables Vol C Tables 4.2.6.8 and 6.1.1.4'
Ni Ni 0.3393 1.1124 'International Tables Vol C Tables 4.2.6.8 and 6.1.1.4'

loop_
_geom_angle_atom_site_label_1
_geom_angle_atom_site_label_2
_geom_angle_atom_site_label_3
_geom_angle_site_symmetry_1
_geom_angle_site_symmetry_3
_geom_angle
O6 Ni1 O6 7_657 . 180.0
O6 Ni1 O2 7_657 . 89.94(12)
O6 Ni1 O2 . . 90.06(12)
O6 Ni1 O2 7_657 7_657 90.06(12)
O6 Ni1 O2 . 7_657 89.94(12)
O2 Ni1 O2 . 7_657 180.0
O6 Ni1 O9 7_657 7_657 93.66(10)
O6 Ni1 O9 . 7_657 86.34(10)
O2 Ni1 O9 . 7_657 83.66(10)
O2 Ni1 O9 7_657 7_657 96.34(10)
O6 Ni1 O9 7_657 . 86.34(10)
O6 Ni1 O9 . . 93.67(10)
O2 Ni1 O9 . . 96.34(10)
O2 Ni1 O9 7_657 . 83.66(10)
O9 Ni1 O9 7_657 . 180.0
O1 Ni2 O5 . . 93.90(12)
O1 Ni2 O7 . . 85.37(12)
O5 Ni2 O7 . . 179.26(12)
O1 Ni2 N1 . . 88.63(12)
O5 Ni2 N1 . . 88.16(12)
O7 Ni2 N1 . . 91.70(11)
O1 Ni2 N2 . . 167.11(12)
O5 Ni2 N2 . . 90.27(11)
O7 Ni2 N2 . . 90.41(12)
N1 Ni2 N2 . . 79.31(13)
O1 Ni2 O9 . . 91.88(11)
O5 Ni2 O9 . . 90.28(10)
O7 Ni2 O9 . . 89.87(10)
N1 Ni2 O9 . . 178.39(11)
N2 Ni2 O9 . . 100.31(12)
C7 O1 Ni2 . . 142.8(3)
C7 O2 Ni1 . . 127.1(3)
C3 O3 C8 . . 121.1(3)
C15 O4 C10 . . 118.7(3)
C14 O5 Ni2 . . 127.9(2)
C14 O6 Ni1 . . 136.0(3)
C21 O7 Ni2 . . 127.4(2)
Ni2 O9 Ni1 . . 113.63(12)
Ni2 O9 H9A . . 107.0
Ni1 O9 H9A . . 113.9
Ni2 O9 H9B . . 114.6
Ni1 O9 H9B . . 100.8
H9A O9 H9B . . 106.9
C6 C1 C2 . . 119.4(4)
C6 C1 C7 . . 121.1(4)
C2 C1 C7 . . 119.5(3)
C3 C2 C1 . . 119.7(4)
C3 C2 H2 . . 120.1
C1 C2 H2 . . 120.1
O3 C3 C4 . . 114.9(4)
O3 C3 C2 . . 124.4(4)
C4 C3 C2 . . 120.7(4)
C5 C4 C3 . . 118.9(4)
C5 C4 H4 . . 120.6
C3 C4 H4 . . 120.6
C6 C5 C4 . . 121.1(4)
C6 C5 H5 . . 119.4
C4 C5 H5 . . 119.4
C5 C6 C1 . . 120.2(4)
C5 C6 H6 . . 119.9
C1 C6 H6 . . 119.9
O1 C7 O2 . . 126.1(4)
O1 C7 C1 . . 115.8(3)
O2 C7 C1 . . 118.1(3)
C13 C8 C9 . . 121.5(4)
C13 C8 O3 . . 116.2(4)
C9 C8 O3 . . 121.8(4)
C10 C9 C8 . . 118.3(4)
C10 C9 H9 . . 120.9
C8 C9 H9 . . 120.9
C11 C10 C9 . . 121.4(4)
C11 C10 O4 . . 117.4(4)
C9 C10 O4 . . 120.9(4)
C10 C11 C12 . . 119.5(4)
C10 C11 H11 . . 120.3
C12 C11 H11 . . 120.3
C13 C12 C11 . . 119.7(4)
C13 C12 C14 . 6_565 119.7(3)
C11 C12 C14 . 6_565 120.6(4)
C8 C13 C12 . . 119.4(4)
C8 C13 H13 . . 120.3
C12 C13 H13 . . 120.3
O6 C14 O5 . . 127.7(4)
O6 C14 C12 . 6_566 115.4(4)
O5 C14 C12 . 6_566 116.9(3)
C16 C15 O4 . . 123.4(3)
C16 C15 C20 . . 120.1(4)
O4 C15 C20 . . 116.4(3)
C15 C16 C17 . . 120.5(3)
C15 C16 H16 . . 119.7
C17 C16 H16 . . 119.7
C16 C17 C18 . . 119.5(3)
C16 C17 C21 . . 119.1(3)
C18 C17 C21 . . 121.3(3)
C19 C18 C17 . . 119.5(4)
C19 C18 H18 . . 120.3
C17 C18 H18 . . 120.3
C20 C19 C18 . . 121.0(4)
C20 C19 H19 . . 119.5
C18 C19 H19 . . 119.5
C19 C20 C15 . . 119.3(4)
C19 C20 H20 . . 120.3
C15 C20 H20 . . 120.3
O7 C21 O8 . . 125.4(3)
O7 C21 C17 . . 117.5(3)
O8 C21 C17 . . 117.0(3)
C22 N1 C26 . . 117.1(4)
C22 N1 Ni2 . . 128.5(3)
C26 N1 Ni2 . . 114.3(3)
C33 N2 C27 . . 117.5(4)
C33 N2 Ni2 . . 130.4(3)
C27 N2 Ni2 . . 112.1(3)
N1 C22 C23 . . 123.0(5)
N1 C22 H22 . . 118.5
C23 C22 H22 . . 118.5
C24 C23 C22 . . 119.2(5)
C24 C23 H23 . . 120.4
C22 C23 H23 . . 120.4
C23 C24 C25 . . 119.8(5)
C23 C24 H24 . . 120.1
C25 C24 H24 . . 120.1
C24 C25 C26 . . 117.1(5)
C24 C25 C28 . . 124.2(5)
C26 C25 C28 . . 118.7(5)
N1 C26 C25 . . 123.8(4)
N1 C26 C27 . . 116.6(4)
C25 C26 C27 . . 119.6(4)
N2 C27 C30 . . 122.2(4)
N2 C27 C26 . . 117.4(4)
C30 C27 C26 . . 120.3(4)
C29 C28 C25 . . 121.5(5)
C29 C28 H28 . . 119.3
C25 C28 H28 . . 119.3
C28 C29 C30 . . 121.4(5)
C28 C29 H29 . . 119.3
C30 C29 H29 . . 119.3
C31 C30 C27 . . 117.2(5)
C31 C30 C29 . . 124.3(5)
C27 C30 C29 . . 118.5(5)
C32 C31 C30 . . 121.3(5)
C32 C31 H31 . . 119.3
C30 C31 H31 . . 119.3
C31 C32 C33 . . 116.9(5)
C31 C32 H32 . . 121.5
C33 C32 H32 . . 121.5
N2 C33 C32 . . 124.9(5)
N2 C33 H33 . . 117.6
C32 C33 H33 . . 117.6

loop_
_geom_bond_atom_site_label_1
_geom_bond_atom_site_label_2
_geom_bond_site_symmetry_2
_geom_bond_distance
Ni1 O6 7_657 2.021(3)
Ni1 O6 . 2.022(3)
Ni1 O2 . 2.048(3)
Ni1 O2 7_657 2.048(3)
Ni1 O9 7_657 2.127(2)
Ni1 O9 . 2.127(2)
Ni2 O1 . 2.027(3)
Ni2 O5 . 2.037(3)
Ni2 O7 . 2.071(3)
Ni2 N1 . 2.080(3)
Ni2 N2 . 2.094(3)
Ni2 O9 . 2.098(2)
O1 C7 . 1.243(4)
O2 C7 . 1.258(4)
O3 C3 . 1.377(5)
O3 C8 . 1.394(5)
O4 C15 . 1.378(4)
O4 C10 . 1.389(4)
O5 C14 . 1.248(4)
O6 C14 . 1.247(4)
O7 C21 . 1.243(4)
O8 C21 . 1.259(4)
O9 H9A . 0.8239
O9 H9B . 0.8075
C1 C6 . 1.380(5)
C1 C2 . 1.389(5)
C1 C7 . 1.505(5)
C2 C3 . 1.383(5)
C2 H2 . 0.9300
C3 C4 . 1.382(6)
C4 C5 . 1.375(7)
C4 H4 . 0.9300
C5 C6 . 1.372(6)
C5 H5 . 0.9300
C6 H6 . 0.9300
C8 C13 . 1.379(5)
C8 C9 . 1.381(6)
C9 C10 . 1.380(6)
C9 H9 . 0.9300
C10 C11 . 1.375(5)
C11 C12 . 1.396(5)
C11 H11 . 0.9300
C12 C13 . 1.384(5)
C12 C14 6_565 1.512(5)
C13 H13 . 0.9300
C15 C16 . 1.377(5)
C15 C20 . 1.385(5)
C16 C17 . 1.385(5)
C16 H16 . 0.9300
C17 C18 . 1.391(5)
C17 C21 . 1.507(5)
C18 C19 . 1.381(5)
C18 H18 . 0.9300
C19 C20 . 1.379(5)
C19 H19 . 0.9300
C20 H20 . 0.9300
N1 C22 . 1.313(5)
N1 C26 . 1.340(5)
N2 C33 . 1.296(5)
N2 C27 . 1.376(5)
C22 C23 . 1.403(7)
C22 H22 . 0.9300
C23 C24 . 1.351(7)
C23 H23 . 0.9300
C24 C25 . 1.375(7)
C24 H24 . 0.9300
C25 C26 . 1.405(6)
C25 C28 . 1.436(7)
C26 C27 . 1.430(6)
C27 C30 . 1.404(6)
C28 C29 . 1.334(8)
C28 H28 . 0.9300
C29 C30 . 1.435(7)
C29 H29 . 0.9300
C30 C31 . 1.389(7)
C31 C32 . 1.360(8)
C31 H31 . 0.9300
C32 C33 . 1.411(7)
C32 H32 . 0.9300
C33 H33 . 0.9300

loop_
_geom_hbond_atom_site_label_D
_geom_hbond_atom_site_label_H
_geom_hbond_atom_site_label_A
_geom_hbond_site_symmetry_A
_geom_hbond_distance_DH
_geom_hbond_distance_HA
_geom_hbond_distance_DA
_geom_hbond_angle_DHA
_geom_hbond_publ_flag
O9 H9A O8 . 0.82 1.72 2.496(4) 157.2 y
O9 H9B O2 7_657 0.81 2.40 2.785(4) 110.1 y
C20 H20 Cg1 7_656 0.93 2.88 3.736(5) 154.0 y
C24 H24 Cg2 6_656 0.93 2.72 3.630(6) 166.0 y
Cg3 . Cg3 3_767 . . 3.473(4) . y

loop_
_geom_torsion_atom_site_label_1
_geom_torsion_atom_site_label_2
_geom_torsion_atom_site_label_3
_geom_torsion_atom_site_label_4
_geom_torsion_site_symmetry_1
_geom_torsion_site_symmetry_4
_geom_torsion
C6 C1 C2 C3 . . -0.8(6)
C7 C1 C2 C3 . . -178.7(4)
C8 O3 C3 C4 . . -166.4(4)
C8 O3 C3 C2 . . 16.8(6)
C1 C2 C3 O3 . . 177.9(4)
C1 C2 C3 C4 . . 1.2(6)
O3 C3 C4 C5 . . -177.4(4)
C2 C3 C4 C5 . . -0.4(7)
C3 C4 C5 C6 . . -0.8(8)
C4 C5 C6 C1 . . 1.2(8)
C2 C1 C6 C5 . . -0.4(7)
C7 C1 C6 C5 . . 177.5(4)
Ni2 O1 C7 O2 . . 12.8(7)
Ni2 O1 C7 C1 . . -166.9(3)
Ni1 O2 C7 O1 . . 7.8(6)
Ni1 O2 C7 C1 . . -172.5(2)
C6 C1 C7 O1 . . -152.5(4)
C2 C1 C7 O1 . . 25.3(5)
C6 C1 C7 O2 . . 27.7(6)
C2 C1 C7 O2 . . -154.5(4)
C3 O3 C8 C13 . . -127.9(4)
C3 O3 C8 C9 . . 59.0(5)
C13 C8 C9 C10 . . 1.0(6)
O3 C8 C9 C10 . . 173.8(3)
C8 C9 C10 C11 . . -3.7(6)
C8 C9 C10 O4 . . -178.0(3)
C15 O4 C10 C11 . . 128.6(4)
C15 O4 C10 C9 . . -56.9(5)
C9 C10 C11 C12 . . 2.9(6)
O4 C10 C11 C12 . . 177.4(3)
C10 C11 C12 C13 . . 0.6(5)
C10 C11 C12 C14 . 6_565 -176.8(3)
C9 C8 C13 C12 . . 2.4(6)
O3 C8 C13 C12 . . -170.7(3)
C11 C12 C13 C8 . . -3.2(5)
C14 C12 C13 C8 6_565 . 174.2(3)
Ni1 O6 C14 O5 . . 3.5(7)
Ni1 O6 C14 C12 . 6_566 -177.8(3)
Ni2 O5 C14 O6 . . 28.5(6)
Ni2 O5 C14 C12 . 6_566 -150.1(2)
C10 O4 C15 C16 . . -23.1(6)
C10 O4 C15 C20 . . 159.6(4)
O4 C15 C16 C17 . . -179.3(3)
C20 C15 C16 C17 . . -2.1(6)
C15 C16 C17 C18 . . 1.3(6)
C15 C16 C17 C21 . . -176.6(3)
C16 C17 C18 C19 . . 0.5(6)
C21 C17 C18 C19 . . 178.3(4)
C17 C18 C19 C20 . . -1.5(6)
C18 C19 C20 C15 . . 0.6(7)
C16 C15 C20 C19 . . 1.2(6)
O4 C15 C20 C19 . . 178.6(4)
Ni2 O7 C21 O8 . . -18.6(6)
Ni2 O7 C21 C17 . . 160.8(2)
C16 C17 C21 O7 . . -21.0(5)
C18 C17 C21 O7 . . 161.1(4)
C16 C17 C21 O8 . . 158.5(3)
C18 C17 C21 O8 . . -19.4(5)
C26 N1 C22 C23 . . -0.3(7)
Ni2 N1 C22 C23 . . 177.0(4)
N1 C22 C23 C24 . . -0.5(9)
C22 C23 C24 C25 . . 1.8(9)
C23 C24 C25 C26 . . -2.2(9)
C23 C24 C25 C28 . . 175.7(6)
C22 N1 C26 C25 . . -0.2(7)
Ni2 N1 C26 C25 . . -177.9(4)
C22 N1 C26 C27 . . -177.8(4)
Ni2 N1 C26 C27 . . 4.5(5)
C24 C25 C26 N1 . . 1.5(7)
C28 C25 C26 N1 . . -176.5(5)
C24 C25 C26 C27 . . 179.0(5)
C28 C25 C26 C27 . . 1.0(7)
C33 N2 C27 C30 . . -0.8(6)
Ni2 N2 C27 C30 . . 179.4(3)
C33 N2 C27 C26 . . 177.4(4)
Ni2 N2 C27 C26 . . -2.4(5)
N1 C26 C27 N2 . . -1.4(6)
C25 C26 C27 N2 . . -179.1(4)
N1 C26 C27 C30 . . 176.9(4)
C25 C26 C27 C30 . . -0.9(7)
C24 C25 C28 C29 . . -177.8(6)
C26 C25 C28 C29 . . 0.0(9)
C25 C28 C29 C30 . . -1.3(10)
N2 C27 C30 C31 . . -0.3(7)
C26 C27 C30 C31 . . -178.4(4)
N2 C27 C30 C29 . . 177.8(5)
C26 C27 C30 C29 . . -0.3(7)
C28 C29 C30 C31 . . 179.4(6)
C28 C29 C30 C27 . . 1.4(9)
C27 C30 C31 C32 . . 1.3(8)
C29 C30 C31 C32 . . -176.7(6)
C30 C31 C32 C33 . . -1.1(9)
C27 N2 C33 C32 . . 1.0(7)
Ni2 N2 C33 C32 . . -179.2(4)
C31 C32 C33 N2 . . -0.1(8)

_cod_database_fobs_code 2021818
